data_8104722
loop_
_publ_author_name
'Ning, Zhi Wei'
'Gan, Lin Ling'
'Zhou, Shu Jing'
'Tian, Jie'
'Du, Yu Hui'
'Zhang, Hui Zhen'

_publ_section_title
;
 Crystal structure of N 1,N
 2-bis(2-fluorobenzyl)benzene-1,2-diamine,C20H18F2N2
;
_journal_issue 4
_journal_name_full 'Zeitschrift f\"ur Kristallographie - New Crystal Structures'
_journal_page_first 819
_journal_page_last 820
_journal_paper_doi 10.1515/ncrs-2021-0094
_journal_volume 236
_journal_year 2021
_chemical_formula_moiety 'C20 H18 F2 N2'
_chemical_formula_sum 'C20 H18 F2 N2'
_chemical_formula_weight 324.36
_space_group_crystal_system monoclinic
_space_group_IT_number 14
_space_group_name_Hall '-P 2ybc'
_space_group_name_H-M_alt 'P 1 21/c 1'
_atom_sites_solution_hydrogens mixed
_atom_sites_solution_primary iterative
_cell_angle_alpha 90
_cell_angle_beta 104.109(3)
_cell_angle_gamma 90
_cell_formula_units_Z 4
_cell_length_a 12.4233(11)
_cell_length_b 7.3805(7)
_cell_length_c 18.9531(16)
_cell_measurement_reflns_used 1720
_cell_measurement_temperature 298(2)
_cell_measurement_theta_max 23.663
_cell_measurement_theta_min 2.761
_cell_volume 1685.4(3)
_computing_cell_refinement 'SAINT V6.36A (?, 2016)'
_computing_data_reduction 'SAINT V6.36A (?, 2016)'
_computing_molecular_graphics 'Olex2 (Dolomanov et al., 2009)'
_computing_publication_material 'Olex2 (Dolomanov et al., 2009)'
_computing_structure_refinement 'ShelXL (Sheldrick, 2015)'
_computing_structure_solution 'olex2.solve (Bourhis et al., 2015)'
_diffrn_ambient_temperature 298.15
_diffrn_measured_fraction_theta_full 0.997
_diffrn_measured_fraction_theta_max 0.997
_diffrn_measurement_device_type 'CCD area detector'
_diffrn_measurement_method 'phi and omega scans'
_diffrn_radiation_monochromator graphite
_diffrn_radiation_type MoK\a
_diffrn_radiation_wavelength 0.71073
_diffrn_reflns_av_R_equivalents 0.1036
_diffrn_reflns_av_unetI/netI 0.1004
_diffrn_reflns_Laue_measured_fraction_full 0.997
_diffrn_reflns_Laue_measured_fraction_max 0.997
_diffrn_reflns_limit_h_max 14
_diffrn_reflns_limit_h_min -14
_diffrn_reflns_limit_k_max 8
_diffrn_reflns_limit_k_min -8
_diffrn_reflns_limit_l_max 22
_diffrn_reflns_limit_l_min -18
_diffrn_reflns_number 8005
_diffrn_reflns_point_group_measured_fraction_full 0.997
_diffrn_reflns_point_group_measured_fraction_max 0.997
_diffrn_reflns_theta_full 24.984
_diffrn_reflns_theta_max 24.984
_diffrn_reflns_theta_min 2.974
_exptl_absorpt_coefficient_mu 0.091
_exptl_absorpt_correction_type none
_exptl_crystal_colour colourless
_exptl_crystal_colour_primary colourless
_exptl_crystal_density_diffrn 1.278
_exptl_crystal_density_meas .
_exptl_crystal_description prism
_exptl_crystal_F_000 680
_exptl_crystal_size_max 0.42
_exptl_crystal_size_mid 0.38
_exptl_crystal_size_min 0.35
_refine_diff_density_max 0.139
_refine_diff_density_min -0.169
_refine_diff_density_rms 0.033
_refine_ls_extinction_coef 0.0070(15)
_refine_ls_extinction_expression Fc^*^=kFc[1+0.001xFc^2^\l^3^/sin(2\q)]^-1/4^
_refine_ls_extinction_method 'SHELXL-2014/7 (Sheldrick 2014'
_refine_ls_goodness_of_fit_ref 0.946
_refine_ls_hydrogen_treatment mixed
_refine_ls_matrix_type full
_refine_ls_number_parameters 236
_refine_ls_number_reflns 2957
_refine_ls_number_restraints 0
_refine_ls_restrained_S_all 0.946
_refine_ls_R_factor_all 0.1070
_refine_ls_R_factor_gt 0.0464
_refine_ls_shift/su_max 0.000
_refine_ls_shift/su_mean 0.000
_refine_ls_structure_factor_coef Fsqd
_refine_ls_weighting_details 'w=1/[\s^2^(Fo^2^)+(0.0000P)^2^] where P=(Fo^2^+2Fc^2^)/3'
_refine_ls_weighting_scheme calc
_refine_ls_wR_factor_gt 0.0954
_refine_ls_wR_factor_ref 0.1201
_reflns_Friedel_coverage 0.000
_reflns_Friedel_fraction_full .
_reflns_Friedel_fraction_max .
_reflns_number_gt 1455
_reflns_number_total 2957
_reflns_threshold_expression 'I > 2\s(I)'
_cod_data_source_file suppl_j_ncrs-2021-0094_suppl.cif
_cod_data_source_block 180913c
_cod_database_code 8104722
_shelx_space_group_comment
;
The symmetry employed for this shelxl refinement is uniquely defined
by the following loop, which should always be used as a source of
symmetry information in preference to the above space-group names.
They are only intended as comments.
;
_olex2_refinement_description
;
1. Fixed Uiso
 At 1.2 times of:
  All C(H) groups, All C(H,H) groups
2. Others
 Sof(H5)=Sof(F1A)=1-FVAR(1)
 Sof(H1)=Sof(F1)=FVAR(1)
3.a Secondary CH2 refined with riding coordinates:
 C7(H7A,H7B), C14(H14A,H14B)
3.b Aromatic/amide H refined with riding coordinates:
 C1(H1), C2(H2), C3(H3), C4(H4), C5(H5), C9(H9), C10(H10), C11(H11), C12(H12),
 C17(H17), C18(H18), C19(H19), C20(H20)
;
_olex2_submission_special_instructions 'No special instructions were received'

loop_
_space_group_symop_operation_xyz
'x, y, z'
'-x, y+1/2, -z+1/2'
'-x, -y, -z'
'x, -y-1/2, z-1/2'

loop_
_atom_site_label
_atom_site_type_symbol
_atom_site_fract_x
_atom_site_fract_y
_atom_site_fract_z
_atom_site_U_iso_or_equiv
_atom_site_adp_type
_atom_site_occupancy
_atom_site_site_symmetry_order
_atom_site_calc_flag
_atom_site_refinement_flags_posn
_atom_site_refinement_flags_adp
_atom_site_refinement_flags_occupancy
_atom_site_disorder_assembly
_atom_site_disorder_group
C1 C 0.1777(3) 0.4570(5) 0.55252(15) 0.0748(8) Uani 1 1 d . . . . .
H1 H 0.1486 0.5423 0.5788 0.090 Uiso 0.579(5) 1 calc R . P A 1
C2 C 0.1201(3) 0.2998(5) 0.53252(16) 0.0874(10) Uani 1 1 d . . . . .
H2 H 0.0527 0.2806 0.5445 0.105 Uiso 1 1 calc R . . . .
C3 C 0.1624(3) 0.1705(5) 0.49465(15) 0.0862(10) Uani 1 1 d . . . . .
H3 H 0.1244 0.0624 0.4813 0.103 Uiso 1 1 calc R . . . .
C4 C 0.2623(3) 0.2024(4) 0.47644(14) 0.0792(9) Uani 1 1 d . . . . .
H4 H 0.2912 0.1173 0.4499 0.095 Uiso 1 1 calc R . . . .
C5 C 0.3174(3) 0.3599(5) 0.49794(14) 0.0701(8) Uani 1 1 d . . . . .
H5 H 0.3855 0.3780 0.4869 0.084 Uiso 0.421(5) 1 calc R . P A 2
C6 C 0.2772(2) 0.4947(4) 0.53542(12) 0.0591(7) Uani 1 1 d . . . . .
C7 C 0.3394(2) 0.6679(4) 0.55588(12) 0.0676(8) Uani 1 1 d . . . . .
H7A H 0.3716 0.7063 0.5166 0.081 Uiso 1 1 calc R . . . .
H7B H 0.2886 0.7616 0.5634 0.081 Uiso 1 1 calc R . . . .
C8 C 0.5056(2) 0.7805(4) 0.64599(12) 0.0508(6) Uani 1 1 d . . . . .
C9 C 0.4969(2) 0.9535(4) 0.61579(13) 0.0659(8) Uani 1 1 d . . . . .
H9 H 0.4365 0.9826 0.5778 0.079 Uiso 1 1 calc R . . . .
C10 C 0.5774(3) 1.0823(4) 0.64200(17) 0.0771(9) Uani 1 1 d . . . . .
H10 H 0.5709 1.1975 0.6215 0.093 Uiso 1 1 calc R . . . .
C11 C 0.6665(3) 1.0414(4) 0.69791(18) 0.0805(9) Uani 1 1 d . . . . .
H11 H 0.7205 1.1287 0.7152 0.097 Uiso 1 1 calc R . . . .
C12 C 0.6766(2) 0.8709(4) 0.72870(14) 0.0660(7) Uani 1 1 d . . . . .
H12 H 0.7375 0.8445 0.7667 0.079 Uiso 1 1 calc R . . . .
C13 C 0.5976(2) 0.7386(3) 0.70390(12) 0.0510(6) Uani 1 1 d . . . . .
C14 C 0.7040(2) 0.5046(3) 0.78625(12) 0.0603(7) Uani 1 1 d . . . . .
H14A H 0.6874 0.3922 0.8079 0.072 Uiso 1 1 calc R . . . .
H14B H 0.7201 0.5955 0.8244 0.072 Uiso 1 1 calc R . . . .
C15 C 0.8058(2) 0.4773(3) 0.75771(11) 0.0489(6) Uani 1 1 d . . . . .
C16 C 0.9073(2) 0.4380(4) 0.80387(12) 0.0613(7) Uani 1 1 d . . . . .
C17 C 1.0027(2) 0.4067(4) 0.78206(15) 0.0778(9) Uani 1 1 d . . . . .
H17 H 1.0687 0.3803 0.8159 0.093 Uiso 1 1 calc R . . . .
C18 C 0.9990(3) 0.4149(4) 0.70898(16) 0.0838(9) Uani 1 1 d . . . . .
H18 H 1.0627 0.3954 0.6925 0.101 Uiso 1 1 calc R . . . .
C19 C 0.9000(3) 0.4524(4) 0.66086(14) 0.0755(9) Uani 1 1 d . . . . .
H19 H 0.8967 0.4566 0.6113 0.091 Uiso 1 1 calc R . . . .
C20 C 0.8048(2) 0.4841(3) 0.68435(13) 0.0609(7) Uani 1 1 d . . . . .
H20 H 0.7389 0.5104 0.6504 0.073 Uiso 1 1 calc R . . . .
F1 F 0.4115(3) 0.3927(5) 0.48346(14) 0.0980(14) Uani 0.579(5) 1 d . . P A 1
F1A F 0.1450(4) 0.5726(6) 0.5906(3) 0.113(2) Uani 0.421(5) 1 d . . P A 2
F2 F 0.91046(14) 0.4293(2) 0.87692(7) 0.0986(6) Uani 1 1 d . . . . .
N1 N 0.42681(18) 0.6445(4) 0.62191(10) 0.0590(6) Uani 1 1 d . . . . .
H1A H 0.454(2) 0.539(4) 0.6348(14) 0.079(10) Uiso 1 1 d . . . . .
N2 N 0.6066(2) 0.5608(3) 0.73116(11) 0.0560(6) Uani 1 1 d . . . . .
H2A H 0.545(3) 0.527(4) 0.7344(15) 0.092(11) Uiso 1 1 d . . . . .

loop_
_atom_site_aniso_label
_atom_site_aniso_U_11
_atom_site_aniso_U_22
_atom_site_aniso_U_33
_atom_site_aniso_U_23
_atom_site_aniso_U_13
_atom_site_aniso_U_12
C1 0.075(2) 0.091(2) 0.0568(17) -0.0028(16) 0.0134(15) -0.008(2)
C2 0.076(2) 0.111(3) 0.075(2) 0.0092(19) 0.0177(17) -0.015(2)
C3 0.099(3) 0.082(3) 0.0629(19) 0.0090(16) -0.0088(18) -0.022(2)
C4 0.088(2) 0.081(2) 0.0592(17) -0.0101(15) -0.0007(16) 0.005(2)
C5 0.061(2) 0.085(2) 0.0572(16) 0.0014(16) 0.0011(14) -0.0033(19)
C6 0.0565(18) 0.071(2) 0.0435(14) 0.0015(13) 0.0009(12) 0.0002(16)
C7 0.0651(18) 0.076(2) 0.0558(16) 0.0048(13) 0.0032(13) 0.0019(16)
C8 0.0503(15) 0.0548(17) 0.0513(14) -0.0041(13) 0.0200(12) 0.0009(14)
C9 0.072(2) 0.0615(19) 0.0669(17) 0.0053(15) 0.0231(14) 0.0092(17)
C10 0.090(2) 0.0511(19) 0.100(2) -0.0030(16) 0.042(2) -0.0026(19)
C11 0.080(2) 0.057(2) 0.108(2) -0.0216(18) 0.030(2) -0.0161(18)
C12 0.0610(18) 0.0576(19) 0.0793(18) -0.0115(15) 0.0170(14) -0.0062(16)
C13 0.0480(15) 0.0527(18) 0.0551(14) -0.0041(13) 0.0181(12) -0.0008(14)
C14 0.0582(17) 0.0723(18) 0.0487(14) 0.0049(12) 0.0097(12) -0.0028(15)
C15 0.0534(16) 0.0462(15) 0.0450(14) 0.0029(11) 0.0078(12) -0.0033(13)
C16 0.069(2) 0.0659(19) 0.0435(14) 0.0017(12) 0.0042(13) 0.0082(16)
C17 0.0596(19) 0.091(2) 0.076(2) 0.0089(16) 0.0031(15) 0.0248(18)
C18 0.069(2) 0.105(3) 0.082(2) 0.0161(17) 0.0260(17) 0.0261(19)
C19 0.079(2) 0.093(2) 0.0582(16) 0.0153(14) 0.0229(16) 0.0204(18)
C20 0.0611(18) 0.0700(19) 0.0493(15) 0.0099(12) 0.0091(12) 0.0062(15)
F1 0.072(2) 0.127(3) 0.106(2) -0.0343(18) 0.0427(17) -0.010(2)
F1A 0.108(4) 0.121(4) 0.131(4) -0.021(3) 0.069(3) 0.006(3)
F2 0.0942(13) 0.1409(16) 0.0516(9) 0.0087(9) 0.0002(8) 0.0334(12)
N1 0.0548(14) 0.0616(17) 0.0538(13) 0.0052(11) -0.0001(10) -0.0038(14)
N2 0.0461(14) 0.0621(17) 0.0574(12) 0.0071(10) 0.0083(11) -0.0055(13)

loop_
_atom_type_symbol
_atom_type_description
_atom_type_scat_dispersion_real
_atom_type_scat_dispersion_imag
_atom_type_scat_source
C C 0.0033 0.0016 'International Tables Vol C Tables 4.2.6.8 and 6.1.1.4'
H H 0.0000 0.0000 'International Tables Vol C Tables 4.2.6.8 and 6.1.1.4'
F F 0.0171 0.0103 'International Tables Vol C Tables 4.2.6.8 and 6.1.1.4'
N N 0.0061 0.0033 'International Tables Vol C Tables 4.2.6.8 and 6.1.1.4'

loop_
_geom_angle_atom_site_label_1
_geom_angle_atom_site_label_2
_geom_angle_atom_site_label_3
_geom_angle
_geom_angle_site_symmetry_1
_geom_angle_site_symmetry_3
C2 C1 H1 118.5 . .
C2 C1 C6 123.0(3) . .
C6 C1 H1 118.5 . .
F1A C1 C2 121.2(4) . .
F1A C1 C6 115.7(4) . .
C1 C2 H2 120.2 . .
C1 C2 C3 119.5(3) . .
C3 C2 H2 120.2 . .
C2 C3 H3 120.3 . .
C2 C3 C4 119.5(3) . .
C4 C3 H3 120.3 . .
C3 C4 H4 120.5 . .
C5 C4 C3 119.1(3) . .
C5 C4 H4 120.5 . .
C4 C5 H5 118.3 . .
C4 C5 C6 123.4(3) . .
C6 C5 H5 118.3 . .
F1 C5 C4 120.9(3) . .
F1 C5 C6 115.7(3) . .
C1 C6 C5 115.5(3) . .
C1 C6 C7 123.2(3) . .
C5 C6 C7 121.3(3) . .
C6 C7 H7A 109.5 . .
C6 C7 H7B 109.5 . .
H7A C7 H7B 108.1 . .
N1 C7 C6 110.6(2) . .
N1 C7 H7A 109.5 . .
N1 C7 H7B 109.5 . .
C9 C8 C13 119.2(2) . .
C9 C8 N1 123.1(2) . .
N1 C8 C13 117.8(2) . .
C8 C9 H9 119.8 . .
C10 C9 C8 120.4(3) . .
C10 C9 H9 119.8 . .
C9 C10 H10 119.8 . .
C11 C10 C9 120.4(3) . .
C11 C10 H10 119.8 . .
C10 C11 H11 119.9 . .
C10 C11 C12 120.1(3) . .
C12 C11 H11 119.9 . .
C11 C12 H12 119.5 . .
C11 C12 C13 121.1(3) . .
C13 C12 H12 119.5 . .
C12 C13 C8 118.8(2) . .
C12 C13 N2 123.2(2) . .
N2 C13 C8 117.9(2) . .
H14A C14 H14B 107.7 . .
C15 C14 H14A 108.8 . .
C15 C14 H14B 108.8 . .
N2 C14 H14A 108.8 . .
N2 C14 H14B 108.8 . .
N2 C14 C15 113.92(19) . .
C16 C15 C14 121.2(2) . .
C16 C15 C20 115.2(2) . .
C20 C15 C14 123.5(2) . .
C17 C16 C15 124.7(2) . .
C17 C16 F2 118.8(2) . .
F2 C16 C15 116.4(2) . .
C16 C17 H17 120.7 . .
C16 C17 C18 118.6(3) . .
C18 C17 H17 120.7 . .
C17 C18 H18 120.5 . .
C19 C18 C17 118.9(3) . .
C19 C18 H18 120.5 . .
C18 C19 H19 119.3 . .
C18 C19 C20 121.3(3) . .
C20 C19 H19 119.3 . .
C15 C20 H20 119.4 . .
C19 C20 C15 121.2(2) . .
C19 C20 H20 119.4 . .
C7 N1 H1A 120.8(19) . .
C8 N1 C7 120.8(2) . .
C8 N1 H1A 111(2) . .
C13 N2 C14 120.6(2) . .
C13 N2 H2A 109(2) . .
C14 N2 H2A 119(2) . .

loop_
_geom_bond_atom_site_label_1
_geom_bond_atom_site_label_2
_geom_bond_distance
_geom_bond_site_symmetry_2
C1 H1 0.9300 .
C1 C2 1.368(4) .
C1 C6 1.381(4) .
C1 F1A 1.248(4) .
C2 H2 0.9300 .
C2 C3 1.374(4) .
C3 H3 0.9300 .
C3 C4 1.387(4) .
C4 H4 0.9300 .
C4 C5 1.360(4) .
C5 H5 0.9300 .
C5 C6 1.384(4) .
C5 F1 1.288(4) .
C6 C7 1.495(4) .
C7 H7A 0.9700 .
C7 H7B 0.9700 .
C7 N1 1.454(3) .
C8 C9 1.393(3) .
C8 C13 1.412(3) .
C8 N1 1.399(3) .
C9 H9 0.9300 .
C9 C10 1.381(4) .
C10 H10 0.9300 .
C10 C11 1.367(4) .
C11 H11 0.9300 .
C11 C12 1.380(4) .
C12 H12 0.9300 .
C12 C13 1.383(3) .
C13 N2 1.405(3) .
C14 H14A 0.9700 .
C14 H14B 0.9700 .
C14 C15 1.505(3) .
C14 N2 1.453(3) .
C15 C16 1.379(3) .
C15 C20 1.388(3) .
C16 C17 1.366(4) .
C16 F2 1.377(3) .
C17 H17 0.9300 .
C17 C18 1.376(3) .
C18 H18 0.9300 .
C18 C19 1.369(4) .
C19 H19 0.9300 .
C19 C20 1.381(4) .
C20 H20 0.9300 .
N1 H1A 0.86(3) .
N2 H2A 0.82(3) .

loop_
_geom_torsion_atom_site_label_1
_geom_torsion_atom_site_label_2
_geom_torsion_atom_site_label_3
_geom_torsion_atom_site_label_4
_geom_torsion
_geom_torsion_site_symmetry_1
_geom_torsion_site_symmetry_2
_geom_torsion_site_symmetry_3
_geom_torsion_site_symmetry_4
C1 C2 C3 C4 -0.9(4) . . . .
C1 C6 C7 N1 97.7(3) . . . .
C2 C1 C6 C5 -1.7(4) . . . .
C2 C1 C6 C7 178.7(2) . . . .
C2 C3 C4 C5 1.4(4) . . . .
C3 C4 C5 C6 -2.2(4) . . . .
C3 C4 C5 F1 178.5(3) . . . .
C4 C5 C6 C1 2.3(4) . . . .
C4 C5 C6 C7 -178.1(2) . . . .
C5 C6 C7 N1 -81.8(3) . . . .
C6 C1 C2 C3 1.1(4) . . . .
C6 C7 N1 C8 171.1(2) . . . .
C8 C9 C10 C11 0.0(4) . . . .
C8 C13 N2 C14 174.5(2) . . . .
C9 C8 C13 C12 -0.3(3) . . . .
C9 C8 C13 N2 -177.3(2) . . . .
C9 C8 N1 C7 9.8(4) . . . .
C9 C10 C11 C12 -0.1(4) . . . .
C10 C11 C12 C13 0.0(4) . . . .
C11 C12 C13 C8 0.2(4) . . . .
C11 C12 C13 N2 177.0(2) . . . .
C12 C13 N2 C14 -2.3(4) . . . .
C13 C8 C9 C10 0.3(4) . . . .
C13 C8 N1 C7 -170.6(2) . . . .
C14 C15 C16 C17 178.2(3) . . . .
C14 C15 C16 F2 -1.4(4) . . . .
C14 C15 C20 C19 -177.9(3) . . . .
C15 C14 N2 C13 -74.2(3) . . . .
C15 C16 C17 C18 0.3(5) . . . .
C16 C15 C20 C19 0.2(4) . . . .
C16 C17 C18 C19 -0.6(4) . . . .
C17 C18 C19 C20 0.8(5) . . . .
C18 C19 C20 C15 -0.6(4) . . . .
C20 C15 C16 C17 0.0(4) . . . .
C20 C15 C16 F2 -179.6(2) . . . .
F1 C5 C6 C1 -178.3(3) . . . .
F1 C5 C6 C7 1.2(4) . . . .
F1A C1 C2 C3 -175.8(4) . . . .
F1A C1 C6 C5 175.3(3) . . . .
F1A C1 C6 C7 -4.3(5) . . . .
F2 C16 C17 C18 179.8(2) . . . .
N1 C8 C9 C10 179.9(2) . . . .
N1 C8 C13 C12 -180.0(2) . . . .
N1 C8 C13 N2 3.0(3) . . . .
N2 C14 C15 C16 174.8(2) . . . .
N2 C14 C15 C20 -7.2(3) . . . .
